data_2019416
loop_
_publ_author_name
'Castillo, Yelder A.'
'Zapata, Luis F.'
'Trilleras, Jorge'
'Cobo, Justo'
'Glidewell, Christopher'

_publ_section_title
;
 (5<i>RS</i>)-5-(4-Methoxyphenyl)-2-(methylsulfanyl)benzo[<i>g</i>]pyrimido[4,5-<i>b</i>]quinoline-4,6,11(3<i>H</i>,5<i>H</i>,12<i>H</i>)-trione,
 with <i>Z</i>' = 3, forms a three-dimensional hydrogen-bonded framework
 containing five types of hydrogen bond
;
_journal_coeditor_code YF3052
_journal_issue 1
_journal_name_full 'Acta Crystallographica Section C'
_journal_page_first 50
_journal_page_last 54
_journal_paper_doi 10.1107/S2053229613032956
_journal_volume 70
_journal_year 2014
_chemical_formula_iupac 'C23 H17 N3 O4 S'
_chemical_formula_moiety 'C23 H17 N3 O4 S'
_chemical_formula_sum 'C23 H17 N3 O4 S'
_chemical_formula_weight 431.47
_chemical_name_systematic
(5<i>RS</i>)-5-(4-Methoxyphenyl)-2-(methylsulfanyl)benzo[<i>g</i>]pyrimido[4,5-<i>b</i>]quinoline-4,6,11(3<i>H</i>,5<i>H</i>,12<i>H</i>)-trione
_space_group_IT_number 2
_symmetry_cell_setting triclinic
_symmetry_space_group_name_Hall '-P 1'
_symmetry_space_group_name_H-M 'P -1'
_atom_sites_solution_hydrogens geom
_atom_sites_solution_primary direct
_atom_sites_solution_secondary difmap
_cell_angle_alpha 85.33(3)
_cell_angle_beta 79.56(2)
_cell_angle_gamma 74.33(3)
_cell_formula_units_Z 6
_cell_length_a 11.020(3)
_cell_length_b 12.138(5)
_cell_length_c 23.139(5)
_cell_measurement_reflns_used 13434
_cell_measurement_temperature 120(2)
_cell_measurement_theta_max 27.50
_cell_measurement_theta_min 2.54
_cell_volume 2929.0(16)
_computing_cell_refinement 'DIRAX/LSQ (Duisenberg <i>et al.</i>, 2000)'
_computing_data_collection 'COLLECT (Hooft, 1998)'
_computing_data_reduction 'EVALCCD (Duisenberg <i>et al.</i>, 2003)'
_computing_molecular_graphics 'PLATON (Spek, 2009)'
_computing_publication_material 'SHELXL97 (Sheldrick, 2008) and PLATON (Spek, 2009)'
_computing_structure_refinement 'SHELXL97 (Sheldrick, 2008)'
_computing_structure_solution 'SIR2004 (Burla <i>et al.</i>, 2005)'
_diffrn_ambient_temperature 120(2)
_diffrn_detector_area_resol_mean 9.091
_diffrn_measured_fraction_theta_full 0.999
_diffrn_measured_fraction_theta_max 0.999
_diffrn_measurement_device_type 'Bruker-Nonius KappaCCD'
_diffrn_measurement_method '\f and \w scans'
_diffrn_radiation_monochromator graphite
_diffrn_radiation_source 'Bruker--Nonius FR591 rotating anode'
_diffrn_radiation_type 'Mo K\a'
_diffrn_radiation_wavelength 0.71073
_diffrn_reflns_av_R_equivalents 0.0911
_diffrn_reflns_av_sigmaI/netI 0.0791
_diffrn_reflns_limit_h_max 14
_diffrn_reflns_limit_h_min -14
_diffrn_reflns_limit_k_max 15
_diffrn_reflns_limit_k_min -15
_diffrn_reflns_limit_l_max 30
_diffrn_reflns_limit_l_min -30
_diffrn_reflns_number 82441
_diffrn_reflns_theta_full 27.50
_diffrn_reflns_theta_max 27.50
_diffrn_reflns_theta_min 2.54
_diffrn_standards_decay_% 0
_diffrn_standards_interval_count 0
_diffrn_standards_interval_time 0
_diffrn_standards_number 0
_exptl_absorpt_coefficient_mu 0.204
_exptl_absorpt_correction_T_max 0.980
_exptl_absorpt_correction_T_min 0.923
_exptl_absorpt_correction_type multi-scan
_exptl_absorpt_process_details '(SADABS; Sheldrick, 2003)'
_exptl_crystal_colour colourless
_exptl_crystal_density_diffrn 1.468
_exptl_crystal_density_method 'not measured'
_exptl_crystal_description plate
_exptl_crystal_F_000 1344
_exptl_crystal_size_max 0.40
_exptl_crystal_size_mid 0.27
_exptl_crystal_size_min 0.10
_refine_diff_density_max 0.509
_refine_diff_density_min -0.376
_refine_ls_extinction_method none
_refine_ls_goodness_of_fit_ref 1.016
_refine_ls_hydrogen_treatment constr
_refine_ls_matrix_type full
_refine_ls_number_parameters 844
_refine_ls_number_reflns 13434
_refine_ls_number_restraints 0
_refine_ls_restrained_S_all 1.016
_refine_ls_R_factor_all 0.1383
_refine_ls_R_factor_gt 0.0683
_refine_ls_shift/su_max 0.001
_refine_ls_shift/su_mean 0.000
_refine_ls_structure_factor_coef Fsqd
_refine_ls_weighting_details 'w=1/[\s^2^(Fo^2^)+(0.0472P)^2^+3.7271P] where P=(Fo^2^+2Fc^2^)/3'
_refine_ls_weighting_scheme calc
_refine_ls_wR_factor_gt 0.1274
_refine_ls_wR_factor_ref 0.1534
_reflns_number_gt 7678
_reflns_number_total 13434
_reflns_threshold_expression I>2\s(I)
_cod_data_source_file yf3052sup1.cf
_cod_data_source_block I
_cod_database_code 2019416
_cod_database_fobs_code 2019416

loop_
_symmetry_equiv_pos_as_xyz
'x, y, z'
'-x, -y, -z'

loop_
_atom_site_type_symbol
_atom_site_label
_atom_site_fract_x
_atom_site_fract_y
_atom_site_fract_z
_atom_site_U_iso_or_equiv
_atom_site_adp_type
_atom_site_calc_flag
_atom_site_refinement_flags
_atom_site_occupancy
_atom_site_symmetry_multiplicity
N N11 0.3978(2) 0.5957(2) 0.22925(12) 0.0302(6) Uani d . 1 1
C C12 0.4994(3) 0.6106(3) 0.24674(13) 0.0264(7) Uani d . 1 1
N N13 0.5594(2) 0.5423(2) 0.28768(11) 0.0255(6) Uani d . 1 1
H H13 0.6319 0.5519 0.2985 0.031 Uiso d R 1 1
C C14 0.5252(3) 0.4451(3) 0.31220(14) 0.0266(7) Uani d . 1 1
O O14 0.5859(2) 0.38237(19) 0.34824(10) 0.0324(5) Uani d . 1 1
C C14A 0.4190(3) 0.4233(3) 0.29272(14) 0.0264(7) Uani d . 1 1
C C15 0.3876(3) 0.3096(3) 0.30818(14) 0.0282(7) Uani d . 1 1
H H15 0.3955 0.2881 0.3502 0.034 Uiso calc R 1 1
C C15A 0.2515(3) 0.3209(3) 0.29969(14) 0.0307(7) Uani d . 1 1
C C16 0.1854(3) 0.2360(3) 0.32839(15) 0.0371(8) Uani d . 1 1
O O16 0.2281(2) 0.1701(2) 0.36763(11) 0.0470(7) Uani d . 1 1
C C16A 0.0672(3) 0.2294(3) 0.30777(15) 0.0404(9) Uani d . 1 1
C C17 0.0154(4) 0.1378(4) 0.32732(17) 0.0507(11) Uani d . 1 1
H H17 0.0541 0.0800 0.3534 0.061 Uiso calc R 1 1
C C18 -0.0965(4) 0.1333(4) 0.3072(2) 0.0637(13) Uani d . 1 1
H H18 -0.1322 0.0705 0.3192 0.076 Uiso calc R 1 1
C C19 -0.1551(4) 0.2178(5) 0.27050(19) 0.0621(13) Uani d . 1 1
H H19 -0.2313 0.2134 0.2582 0.075 Uiso calc R 1 1
C C110 -0.1041(3) 0.3092(4) 0.25142(17) 0.0523(11) Uani d . 1 1
H H110 -0.1452 0.3679 0.2264 0.063 Uiso calc R 1 1
C C10A 0.0090(3) 0.3143(3) 0.26938(15) 0.0417(9) Uani d . 1 1
C C111 0.0689(3) 0.4070(3) 0.24610(16) 0.0421(9) Uani d . 1 1
O O111 0.0235(3) 0.4834(3) 0.21167(13) 0.0624(8) Uani d . 1 1
C C11A 0.1945(3) 0.4033(3) 0.26256(14) 0.0316(8) Uani d . 1 1
N N112 0.2508(2) 0.4878(2) 0.23656(12) 0.0341(7) Uani d . 1 1
H H112 0.2183 0.5402 0.2066 0.041 Uiso d R 1 1
C C12A 0.3588(3) 0.5019(3) 0.25412(14) 0.0274(7) Uani d . 1 1
S S12 0.56759(9) 0.72241(7) 0.21852(4) 0.0363(2) Uani d . 1 1
C C121 0.4984(4) 0.7670(4) 0.15328(18) 0.0596(12) Uani d . 1 1
H H12A 0.5410 0.7121 0.1224 0.089 Uiso calc R 1 1
H H12B 0.5094 0.8429 0.1399 0.089 Uiso calc R 1 1
H H12C 0.4071 0.7704 0.1618 0.089 Uiso calc R 1 1
C C151 0.4765(3) 0.2155(3) 0.26919(14) 0.0279(7) Uani d . 1 1
C C152 0.5365(3) 0.2385(3) 0.21367(15) 0.0334(8) Uani d . 1 1
H H152 0.5282 0.3161 0.2006 0.040 Uiso calc R 1 1
C C153 0.6088(3) 0.1524(3) 0.17604(15) 0.0367(8) Uani d . 1 1
H H153 0.6492 0.1714 0.1381 0.044 Uiso calc R 1 1
C C154 0.6216(3) 0.0398(3) 0.19395(15) 0.0329(8) Uani d . 1 1
C C155 0.5643(4) 0.0133(3) 0.25010(16) 0.0406(9) Uani d . 1 1
H H155 0.5748 -0.0644 0.2632 0.049 Uiso calc R 1 1
C C156 0.4926(3) 0.0995(3) 0.28665(15) 0.0373(8) Uani d . 1 1
H H156 0.4530 0.0802 0.3247 0.045 Uiso calc R 1 1
O O154 0.6864(2) -0.0515(2) 0.15964(10) 0.0423(6) Uani d . 1 1
C C158 0.7206(4) -0.0270(3) 0.09858(16) 0.0513(10) Uani d . 1 1
H H18A 0.6457 0.0218 0.0835 0.077 Uiso calc R 1 1
H H18B 0.7509 -0.0987 0.0775 0.077 Uiso calc R 1 1
H H18C 0.7886 0.0127 0.0928 0.077 Uiso calc R 1 1
N N21 0.2029(2) 0.6058(2) 0.11220(12) 0.0290(6) Uani d . 1 1
C C22 0.0923(3) 0.6184(3) 0.09535(14) 0.0286(7) Uani d . 1 1
N N23 0.0746(2) 0.5551(2) 0.05314(11) 0.0276(6) Uani d . 1 1
H H23 -0.0032 0.5706 0.0396 0.033 Uiso d R 1 1
C C24 0.1707(3) 0.4670(3) 0.02623(14) 0.0257(7) Uani d . 1 1
O O24 0.1509(2) 0.41057(18) -0.01164(10) 0.0310(5) Uani d . 1 1
C C24A 0.2916(3) 0.4477(3) 0.04575(13) 0.0253(7) Uani d . 1 1
C C25 0.3946(3) 0.3419(3) 0.02720(14) 0.0266(7) Uani d . 1 1
H H25 0.4021 0.3330 -0.0160 0.032 Uiso calc R 1 1
C C25A 0.5211(3) 0.3522(3) 0.04039(14) 0.0268(7) Uani d . 1 1
C C26 0.6378(3) 0.2731(3) 0.01293(14) 0.0288(7) Uani d . 1 1
O O26 0.6356(2) 0.2103(2) -0.02530(11) 0.0393(6) Uani d . 1 1
C C26A 0.7609(3) 0.2692(3) 0.03281(14) 0.0299(7) Uani d . 1 1
C C27 0.8711(3) 0.1864(3) 0.01159(16) 0.0379(8) Uani d . 1 1
H H27 0.8691 0.1340 -0.0163 0.045 Uiso calc R 1 1
C C28 0.9848(3) 0.1809(3) 0.03171(18) 0.0447(10) Uani d . 1 1
H H28 1.0602 0.1240 0.0176 0.054 Uiso calc R 1 1
C C29 0.9883(3) 0.2575(3) 0.07180(17) 0.0412(9) Uani d . 1 1
H H29 1.0663 0.2531 0.0850 0.049 Uiso calc R 1 1
C C210 0.8802(3) 0.3400(3) 0.09291(15) 0.0356(8) Uani d . 1 1
H H210 0.8835 0.3931 0.1202 0.043 Uiso calc R 1 1
C C20A 0.7645(3) 0.3451(3) 0.07387(14) 0.0311(8) Uani d . 1 1
C C211 0.6468(3) 0.4312(3) 0.09814(15) 0.0312(8) Uani d . 1 1
O O211 0.6444(2) 0.4987(2) 0.13469(12) 0.0461(7) Uani d . 1 1
C C21A 0.5255(3) 0.4298(3) 0.07841(14) 0.0266(7) Uani d . 1 1
N N212 0.4181(2) 0.5088(2) 0.10348(11) 0.0270(6) Uani d . 1 1
H H212 0.4184 0.5564 0.1357 0.032 Uiso d R 1 1
C C22A 0.3011(3) 0.5202(3) 0.08592(13) 0.0264(7) Uani d . 1 1
S S22 -0.04467(8) 0.71910(8) 0.12509(4) 0.0410(2) Uani d . 1 1
C C221 0.0176(4) 0.7892(4) 0.17366(19) 0.0607(12) Uani d . 1 1
H H22A 0.0443 0.7359 0.2059 0.091 Uiso calc R 1 1
H H22B -0.0488 0.8560 0.1897 0.091 Uiso calc R 1 1
H H22C 0.0912 0.8139 0.1519 0.091 Uiso calc R 1 1
C C251 0.3593(3) 0.2378(3) 0.06053(14) 0.0268(7) Uani d . 1 1
C C252 0.3190(3) 0.2395(3) 0.12117(14) 0.0323(8) Uani d . 1 1
H H252 0.3177 0.3048 0.1416 0.039 Uiso calc R 1 1
C C253 0.2810(3) 0.1494(3) 0.15261(15) 0.0357(8) Uani d . 1 1
H H253 0.2541 0.1526 0.1940 0.043 Uiso calc R 1 1
C C254 0.2826(3) 0.0551(3) 0.12310(16) 0.0362(8) Uani d . 1 1
C C255 0.3243(3) 0.0498(3) 0.06293(15) 0.0358(8) Uani d . 1 1
H H255 0.3261 -0.0159 0.0428 0.043 Uiso calc R 1 1
C C256 0.3636(3) 0.1402(3) 0.03213(15) 0.0332(8) Uani d . 1 1
H H256 0.3938 0.1354 -0.0090 0.040 Uiso calc R 1 1
O O254 0.2426(3) -0.0375(2) 0.14941(11) 0.0496(7) Uani d . 1 1
C C258 0.2091(5) -0.0391(4) 0.21191(18) 0.0749(15) Uani d . 1 1
H H28A 0.2781 -0.0249 0.2292 0.112 Uiso calc R 1 1
H H28B 0.1959 -0.1140 0.2260 0.112 Uiso calc R 1 1
H H28C 0.1301 0.0207 0.2235 0.112 Uiso calc R 1 1
N N31 0.9511(2) 0.3615(2) 0.44169(11) 0.0282(6) Uani d . 1 1
C C32 0.8469(3) 0.3521(3) 0.42515(14) 0.0261(7) Uani d . 1 1
N N33 0.7837(2) 0.4275(2) 0.38721(11) 0.0276(6) Uani d . 1 1
H H33 0.7088 0.4246 0.3808 0.033 Uiso d R 1 1
C C34 0.8226(3) 0.5229(3) 0.36264(14) 0.0283(7) Uani d . 1 1
O O34 0.7645(2) 0.58546(19) 0.32588(10) 0.0340(5) Uani d . 1 1
C C34A 0.9324(3) 0.5390(3) 0.38219(14) 0.0284(7) Uani d . 1 1
C C35 0.9754(3) 0.6465(3) 0.36203(15) 0.0314(8) Uani d . 1 1
H H35 0.9812 0.6559 0.3184 0.038 Uiso calc R 1 1
C C35A 1.1076(3) 0.6330(3) 0.37730(14) 0.0319(8) Uani d . 1 1
C C36 1.1734(3) 0.7219(3) 0.35460(15) 0.0327(8) Uani d . 1 1
O O36 1.1301(2) 0.7964(2) 0.31947(11) 0.0470(7) Uani d . 1 1
C C36A 1.2949(3) 0.7184(3) 0.37640(14) 0.0305(7) Uani d . 1 1
C C37 1.3520(3) 0.8078(3) 0.36069(16) 0.0389(9) Uani d . 1 1
H H37 1.3143 0.8700 0.3365 0.047 Uiso calc R 1 1
C C38 1.4638(3) 0.8063(3) 0.38035(16) 0.0395(9) Uani d . 1 1
H H38 1.5023 0.8678 0.3697 0.047 Uiso calc R 1 1
C C39 1.5201(3) 0.7158(3) 0.41539(15) 0.0356(8) Uani d . 1 1
H H39 1.5973 0.7153 0.4284 0.043 Uiso calc R 1 1
C C310 1.4644(3) 0.6265(3) 0.43147(14) 0.0332(8) Uani d . 1 1
H H310 1.5034 0.5639 0.4551 0.040 Uiso calc R 1 1
C C30A 1.3500(3) 0.6287(3) 0.41264(14) 0.0288(7) Uani d . 1 1
C C311 1.2860(3) 0.5365(3) 0.43244(14) 0.0313(8) Uani d . 1 1
O O311 1.3267(2) 0.4561(2) 0.46526(11) 0.0422(6) Uani d . 1 1
C C31A 1.1609(3) 0.5466(3) 0.41238(14) 0.0269(7) Uani d . 1 1
N N312 1.1040(2) 0.4617(2) 0.43530(11) 0.0297(6) Uani d . 1 1
H H312 1.1478 0.4021 0.4627 0.036 Uiso d R 1 1
C C32A 0.9916(3) 0.4556(3) 0.41895(14) 0.0273(7) Uani d . 1 1
S S32 0.77743(8) 0.23980(7) 0.44995(4) 0.0312(2) Uani d . 1 1
C C321 0.8967(3) 0.1482(3) 0.48793(17) 0.0422(9) Uani d . 1 1
H H32A 0.9789 0.1297 0.4613 0.063 Uiso calc R 1 1
H H32B 0.8720 0.0775 0.5013 0.063 Uiso calc R 1 1
H H32C 0.9046 0.1873 0.5219 0.063 Uiso calc R 1 1
C C351 0.8797(3) 0.7529(3) 0.39029(14) 0.0307(8) Uani d . 1 1
C C352 0.8693(3) 0.7702(3) 0.44935(15) 0.0330(8) Uani d . 1 1
H H352 0.9210 0.7148 0.4723 0.040 Uiso calc R 1 1
C C353 0.7866(3) 0.8650(3) 0.47587(15) 0.0358(8) Uani d . 1 1
H H353 0.7809 0.8744 0.5167 0.043 Uiso calc R 1 1
C C354 0.7102(3) 0.9482(3) 0.44258(15) 0.0324(8) Uani d . 1 1
C C355 0.7192(3) 0.9324(3) 0.38339(15) 0.0328(8) Uani d . 1 1
H H355 0.6681 0.9880 0.3603 0.039 Uiso calc R 1 1
C C356 0.8027(3) 0.8354(3) 0.35774(15) 0.0330(8) Uani d . 1 1
H H356 0.8076 0.8249 0.3171 0.040 Uiso calc R 1 1
O O354 0.6322(2) 1.0414(2) 0.47199(10) 0.0404(6) Uani d . 1 1
C C358 0.5388(3) 1.1202(3) 0.44166(17) 0.0433(9) Uani d . 1 1
H H38A 0.5826 1.1529 0.4065 0.065 Uiso calc R 1 1
H H38B 0.4885 1.1817 0.4678 0.065 Uiso calc R 1 1
H H38C 0.4820 1.0793 0.4301 0.065 Uiso calc R 1 1

loop_
_atom_site_aniso_label
_atom_site_aniso_U_11
_atom_site_aniso_U_22
_atom_site_aniso_U_33
_atom_site_aniso_U_12
_atom_site_aniso_U_13
_atom_site_aniso_U_23
N11 0.0287(14) 0.0292(15) 0.0350(16) -0.0082(12) -0.0122(12) 0.0029(12)
C12 0.0274(17) 0.0251(17) 0.0276(17) -0.0072(13) -0.0055(14) -0.0031(13)
N13 0.0248(13) 0.0271(14) 0.0288(14) -0.0106(11) -0.0113(11) 0.0025(11)
C14 0.0249(16) 0.0267(17) 0.0313(18) -0.0095(13) -0.0096(14) 0.0009(14)
O14 0.0299(12) 0.0336(13) 0.0412(14) -0.0152(10) -0.0196(11) 0.0092(10)
C14A 0.0243(16) 0.0287(17) 0.0288(17) -0.0090(13) -0.0078(14) -0.0001(14)
C15 0.0269(16) 0.0315(18) 0.0320(18) -0.0136(14) -0.0131(14) 0.0052(14)
C15A 0.0266(17) 0.041(2) 0.0282(18) -0.0154(15) -0.0056(14) 0.0003(15)
C16 0.039(2) 0.045(2) 0.032(2) -0.0202(17) -0.0031(16) -0.0040(17)
O16 0.0498(16) 0.0530(17) 0.0456(16) -0.0278(13) -0.0102(13) 0.0108(13)
C16A 0.035(2) 0.061(3) 0.032(2) -0.0250(18) 0.0021(16) -0.0126(18)
C17 0.049(2) 0.067(3) 0.047(2) -0.039(2) 0.0079(19) -0.011(2)
C18 0.060(3) 0.091(4) 0.056(3) -0.052(3) 0.005(2) -0.013(3)
C19 0.043(2) 0.109(4) 0.048(3) -0.043(3) -0.002(2) -0.016(3)
C110 0.033(2) 0.094(3) 0.040(2) -0.031(2) -0.0004(17) -0.018(2)
C10A 0.0320(19) 0.067(3) 0.032(2) -0.0229(18) -0.0003(16) -0.0126(18)
C111 0.0316(19) 0.062(3) 0.038(2) -0.0177(18) -0.0115(17) -0.0019(19)
O111 0.0427(16) 0.089(2) 0.0652(19) -0.0270(15) -0.0303(15) 0.0256(17)
C11A 0.0286(17) 0.040(2) 0.0308(18) -0.0138(15) -0.0075(15) -0.0029(15)
N112 0.0269(15) 0.0425(17) 0.0391(17) -0.0139(13) -0.0185(13) 0.0091(13)
C12A 0.0258(16) 0.0290(18) 0.0303(18) -0.0099(13) -0.0086(14) -0.0004(14)
S12 0.0474(5) 0.0317(5) 0.0365(5) -0.0197(4) -0.0137(4) 0.0068(4)
C121 0.084(3) 0.047(3) 0.059(3) -0.028(2) -0.037(2) 0.024(2)
C151 0.0286(17) 0.0314(18) 0.0311(18) -0.0156(14) -0.0154(14) 0.0064(14)
C152 0.042(2) 0.0239(18) 0.036(2) -0.0092(15) -0.0129(16) 0.0037(15)
C153 0.042(2) 0.036(2) 0.034(2) -0.0143(16) -0.0108(16) 0.0085(16)
C154 0.0348(18) 0.0289(19) 0.037(2) -0.0076(15) -0.0130(16) 0.0025(15)
C155 0.055(2) 0.0287(19) 0.041(2) -0.0143(17) -0.0143(19) 0.0074(17)
C156 0.050(2) 0.034(2) 0.0317(19) -0.0157(17) -0.0125(17) 0.0078(16)
O154 0.0543(16) 0.0324(14) 0.0371(14) -0.0064(12) -0.0097(12) 0.0042(11)
C158 0.062(3) 0.043(2) 0.039(2) -0.002(2) -0.004(2) 0.0052(18)
N21 0.0240(14) 0.0307(15) 0.0327(15) -0.0040(11) -0.0109(12) 0.0007(12)
C22 0.0248(16) 0.0312(18) 0.0299(18) -0.0075(13) -0.0079(14) 0.0064(14)
N23 0.0188(13) 0.0329(15) 0.0327(15) -0.0059(11) -0.0118(12) 0.0035(12)
C24 0.0216(16) 0.0278(17) 0.0283(17) -0.0078(13) -0.0073(13) 0.0068(14)
O24 0.0272(12) 0.0323(13) 0.0364(13) -0.0066(10) -0.0151(10) 0.0004(10)
C24A 0.0242(16) 0.0263(17) 0.0273(17) -0.0089(13) -0.0090(13) 0.0067(13)
C25 0.0237(16) 0.0310(18) 0.0270(17) -0.0073(13) -0.0102(13) 0.0017(14)
C25A 0.0203(15) 0.0303(18) 0.0298(17) -0.0062(13) -0.0090(13) 0.0084(14)
C26 0.0296(17) 0.0266(18) 0.0318(18) -0.0108(14) -0.0066(15) 0.0058(15)
O26 0.0324(13) 0.0393(14) 0.0452(15) -0.0079(11) -0.0038(11) -0.0065(12)
C26A 0.0207(16) 0.0326(18) 0.0331(18) -0.0052(13) -0.0040(14) 0.0108(15)
C27 0.0317(19) 0.037(2) 0.042(2) -0.0090(16) -0.0025(16) 0.0086(16)
C28 0.0223(18) 0.047(2) 0.057(3) -0.0021(16) -0.0017(17) 0.013(2)
C29 0.0232(18) 0.052(2) 0.046(2) -0.0100(16) -0.0078(16) 0.0157(19)
C210 0.0243(17) 0.049(2) 0.0338(19) -0.0110(16) -0.0080(15) 0.0115(16)
C20A 0.0246(17) 0.039(2) 0.0301(18) -0.0119(14) -0.0079(14) 0.0128(15)
C211 0.0245(17) 0.038(2) 0.0334(19) -0.0120(14) -0.0093(15) 0.0080(16)
O211 0.0306(13) 0.0600(17) 0.0548(17) -0.0158(12) -0.0128(12) -0.0160(14)
C21A 0.0237(16) 0.0312(18) 0.0269(17) -0.0111(14) -0.0063(14) 0.0064(14)
N212 0.0208(13) 0.0305(15) 0.0319(15) -0.0055(11) -0.0107(12) -0.0032(12)
C22A 0.0259(16) 0.0292(17) 0.0264(17) -0.0096(14) -0.0106(14) 0.0082(14)
S22 0.0296(5) 0.0461(6) 0.0411(5) 0.0028(4) -0.0082(4) -0.0039(4)
C221 0.056(3) 0.060(3) 0.059(3) 0.007(2) -0.017(2) -0.023(2)
C251 0.0181(15) 0.0305(18) 0.0339(18) -0.0074(13) -0.0103(14) 0.0034(14)
C252 0.0378(19) 0.0298(18) 0.0342(19) -0.0118(15) -0.0152(16) 0.0012(15)
C253 0.042(2) 0.044(2) 0.0263(18) -0.0172(17) -0.0114(16) 0.0034(16)
C254 0.0322(18) 0.037(2) 0.041(2) -0.0126(15) -0.0100(16) 0.0081(16)
C255 0.042(2) 0.0304(19) 0.037(2) -0.0111(16) -0.0047(16) -0.0058(15)
C256 0.0317(18) 0.0340(19) 0.0350(19) -0.0111(15) -0.0046(15) -0.0008(15)
O254 0.0709(19) 0.0439(16) 0.0405(15) -0.0301(14) -0.0065(14) 0.0066(12)
C258 0.126(5) 0.076(3) 0.041(3) -0.067(3) -0.004(3) 0.008(2)
N31 0.0264(14) 0.0330(15) 0.0304(15) -0.0128(12) -0.0132(12) 0.0054(12)
C32 0.0232(16) 0.0285(17) 0.0281(17) -0.0092(13) -0.0047(13) 0.0009(14)
N33 0.0202(13) 0.0334(15) 0.0336(15) -0.0118(11) -0.0111(12) 0.0054(12)
C34 0.0237(16) 0.0323(18) 0.0323(18) -0.0119(14) -0.0082(14) 0.0036(15)
O34 0.0310(12) 0.0366(13) 0.0415(14) -0.0153(10) -0.0210(11) 0.0138(11)
C34A 0.0243(16) 0.0329(18) 0.0325(18) -0.0141(14) -0.0088(14) 0.0052(14)
C35 0.0266(17) 0.038(2) 0.0358(19) -0.0164(15) -0.0147(15) 0.0123(15)
C35A 0.0259(17) 0.040(2) 0.0338(19) -0.0138(15) -0.0090(15) 0.0043(15)
C36 0.0250(17) 0.041(2) 0.0351(19) -0.0154(15) -0.0055(15) 0.0074(16)
O36 0.0367(14) 0.0584(17) 0.0549(16) -0.0278(12) -0.0215(13) 0.0290(14)
C36A 0.0228(16) 0.042(2) 0.0297(18) -0.0154(14) -0.0031(14) 0.0029(15)
C37 0.0296(18) 0.046(2) 0.047(2) -0.0215(16) -0.0084(16) 0.0093(17)
C38 0.0361(19) 0.052(2) 0.041(2) -0.0289(17) -0.0089(17) 0.0024(18)
C39 0.0247(17) 0.055(2) 0.0343(19) -0.0214(16) -0.0046(15) -0.0067(17)
C310 0.0258(17) 0.049(2) 0.0276(18) -0.0144(15) -0.0041(14) -0.0024(15)
C30A 0.0212(16) 0.041(2) 0.0274(17) -0.0138(14) -0.0027(14) -0.0008(15)
C311 0.0251(17) 0.044(2) 0.0283(18) -0.0134(15) -0.0086(14) 0.0036(16)
O311 0.0330(13) 0.0479(15) 0.0517(16) -0.0167(11) -0.0221(12) 0.0179(13)
C31A 0.0217(16) 0.0350(19) 0.0278(17) -0.0126(14) -0.0066(13) 0.0012(14)
N312 0.0251(14) 0.0364(16) 0.0343(16) -0.0159(12) -0.0161(12) 0.0117(12)
C32A 0.0228(16) 0.0338(18) 0.0304(18) -0.0137(14) -0.0093(14) 0.0020(14)
S32 0.0300(4) 0.0324(5) 0.0372(5) -0.0160(4) -0.0124(4) 0.0068(4)
C321 0.042(2) 0.035(2) 0.056(2) -0.0164(16) -0.0226(19) 0.0161(18)
C351 0.0275(17) 0.0368(19) 0.037(2) -0.0219(15) -0.0151(15) 0.0125(15)
C352 0.0332(18) 0.0340(19) 0.038(2) -0.0177(16) -0.0152(16) 0.0158(16)
C353 0.040(2) 0.049(2) 0.0285(18) -0.0258(18) -0.0154(16) 0.0088(16)
C354 0.0297(18) 0.0325(19) 0.041(2) -0.0178(15) -0.0085(16) 0.0025(16)
C355 0.0301(18) 0.040(2) 0.037(2) -0.0201(16) -0.0182(16) 0.0143(16)
C356 0.0323(18) 0.037(2) 0.0366(19) -0.0190(16) -0.0143(16) 0.0103(16)
O354 0.0424(14) 0.0459(15) 0.0402(14) -0.0206(12) -0.0169(12) 0.0095(12)
C358 0.039(2) 0.047(2) 0.050(2) -0.0181(17) -0.0135(18) 0.0018(18)

loop_
_atom_type_symbol
_atom_type_description
_atom_type_scat_dispersion_real
_atom_type_scat_dispersion_imag
_atom_type_scat_source
C C 0.0033 0.0016 'International Tables Vol C Tables 4.2.6.8 and 6.1.1.4'
H H 0.0000 0.0000 'International Tables Vol C Tables 4.2.6.8 and 6.1.1.4'
N N 0.0061 0.0033 'International Tables Vol C Tables 4.2.6.8 and 6.1.1.4'
O O 0.0106 0.0060 'International Tables Vol C Tables 4.2.6.8 and 6.1.1.4'
S S 0.1246 0.1234 'International Tables Vol C Tables 4.2.6.8 and 6.1.1.4'

loop_
_geom_angle_atom_site_label_1
_geom_angle_atom_site_label_2
_geom_angle_atom_site_label_3
_geom_angle
C12 N11 C12A 115.0(3)
N11 C12 N13 123.6(3)
N11 C12 S12 122.2(2)
N13 C12 S12 114.3(2)
C12 N13 C14 122.9(2)
C12 N13 H13 122.7
C14 N13 H13 114.0
O14 C14 N13 120.8(3)
O14 C14 C14A 123.9(3)
N13 C14 C14A 115.2(3)
C12A C14A C14 117.5(3)
C12A C14A C15 122.3(3)
C14 C14A C15 119.7(3)
C14A C15 C15A 109.0(3)
C14A C15 C151 111.5(3)
C15A C15 C151 108.4(2)
C14A C15 H15 109.3
C15A C15 H15 109.3
C151 C15 H15 109.3
C11A C15A C16 120.2(3)
C11A C15A C15 120.6(3)
C16 C15A C15 119.1(3)
O16 C16 C15A 120.9(3)
O16 C16 C16A 120.9(3)
C15A C16 C16A 118.3(3)
C17 C16A C10A 120.5(3)
C17 C16A C16 119.0(4)
C10A C16A C16 120.5(3)
C16A C17 C18 118.0(4)
C16A C17 H17 121.0
C18 C17 H17 121.0
C19 C18 C17 121.5(4)
C19 C18 H18 119.2
C17 C18 H18 119.2
C18 C19 C110 120.5(4)
C18 C19 H19 119.8
C110 C19 H19 119.8
C19 C110 C10A 119.3(4)
C19 C110 H110 120.4
C10A C110 H110 120.4
C16A C10A C110 120.2(4)
C16A C10A C111 120.1(3)
C110 C10A C111 119.7(4)
O111 C111 C10A 123.3(3)
O111 C111 C11A 119.0(3)
C10A C111 C11A 117.7(3)
C15A C11A N112 122.1(3)
C15A C11A C111 122.4(3)
N112 C11A C111 115.5(3)
C11A N112 C12A 120.6(3)
C11A N112 H112 123.5
C12A N112 H112 115.9
N11 C12A C14A 125.5(3)
N11 C12A N112 114.9(3)
C14A C12A N112 119.6(3)
C12 S12 C121 102.29(17)
S12 C121 H12A 109.5
S12 C121 H12B 109.5
H12A C121 H12B 109.5
S12 C121 H12C 109.5
H12A C121 H12C 109.5
H12B C121 H12C 109.5
C152 C151 C156 116.6(3)
C152 C151 C15 122.3(3)
C156 C151 C15 120.9(3)
C151 C152 C153 122.4(3)
C151 C152 H152 118.8
C153 C152 H152 118.8
C154 C153 C152 119.7(3)
C154 C153 H153 120.2
C152 C153 H153 120.2
O154 C154 C153 124.5(3)
O154 C154 C155 116.0(3)
C153 C154 C155 119.5(3)
C156 C155 C154 120.0(3)
C156 C155 H155 120.0
C154 C155 H155 120.0
C155 C156 C151 121.7(3)
C155 C156 H156 119.2
C151 C156 H156 119.2
C154 O154 C158 116.7(3)
O154 C158 H18A 109.5
O154 C158 H18B 109.5
H18A C158 H18B 109.5
O154 C158 H18C 109.5
H18A C158 H18C 109.5
H18B C158 H18C 109.5
C22 N21 C22A 115.4(3)
N21 C22 N23 123.6(3)
N21 C22 S22 122.3(3)
N23 C22 S22 114.1(2)
C22 N23 C24 122.7(2)
C22 N23 H23 121.6
C24 N23 H23 115.6
O24 C24 N23 121.0(3)
O24 C24 C24A 124.1(3)
N23 C24 C24A 114.9(3)
C22A C24A C24 117.7(3)
C22A C24A C25 123.2(3)
C24 C24A C25 118.7(3)
C24A C25 C25A 109.6(3)
C24A C25 C251 109.1(3)
C25A C25 C251 110.3(2)
C24A C25 H25 109.3
C25A C25 H25 109.3
C251 C25 H25 109.3
C21A C25A C26 120.7(3)
C21A C25A C25 121.2(3)
C26 C25A C25 118.1(3)
O26 C26 C25A 120.8(3)
O26 C26 C26A 120.5(3)
C25A C26 C26A 118.7(3)
C20A C26A C27 119.9(3)
C20A C26A C26 120.4(3)
C27 C26A C26 119.7(3)
C26A C27 C28 119.4(4)
C26A C27 H27 120.3
C28 C27 H27 120.3
C29 C28 C27 120.5(3)
C29 C28 H28 119.8
C27 C28 H28 119.8
C210 C29 C28 120.7(3)
C210 C29 H29 119.7
C28 C29 H29 119.7
C29 C210 C20A 119.5(4)
C29 C210 H210 120.3
C20A C210 H210 120.3
C26A C20A C210 120.1(3)
C26A C20A C211 120.3(3)
C210 C20A C211 119.6(3)
O211 C211 C20A 122.9(3)
O211 C211 C21A 119.5(3)
C20A C211 C21A 117.5(3)
C25A C21A N212 122.4(3)
C25A C21A C211 122.1(3)
N212 C21A C211 115.4(3)
C21A N212 C22A 120.6(3)
C21A N212 H212 122.6
C22A N212 H212 116.8
C24A C22A N21 125.6(3)
C24A C22A N212 119.6(3)
N21 C22A N212 114.8(3)
C22 S22 C221 101.05(17)
S22 C221 H22A 109.5
S22 C221 H22B 109.5
H22A C221 H22B 109.5
S22 C221 H22C 109.5
H22A C221 H22C 109.5
H22B C221 H22C 109.5
C256 C251 C252 117.7(3)
C256 C251 C25 122.0(3)
C252 C251 C25 120.2(3)
C253 C252 C251 122.1(3)
C253 C252 H252 118.9
C251 C252 H252 118.9
C254 C253 C252 119.0(3)
C254 C253 H253 120.5
C252 C253 H253 120.5
O254 C254 C253 124.0(3)
O254 C254 C255 115.7(3)
C253 C254 C255 120.3(3)
C256 C255 C254 120.0(3)
C256 C255 H255 120.0
C254 C255 H255 120.0
C255 C256 C251 120.8(3)
C255 C256 H256 119.6
C251 C256 H256 119.6
C254 O254 C258 117.0(3)
O254 C258 H28A 109.5
O254 C258 H28B 109.5
H28A C258 H28B 109.5
O254 C258 H28C 109.5
H28A C258 H28C 109.5
H28B C258 H28C 109.5
C32 N31 C32A 115.2(3)
N31 C32 N33 123.4(3)
N31 C32 S32 122.6(2)
N33 C32 S32 114.0(2)
C32 N33 C34 123.1(2)
C32 N33 H33 121.3
C34 N33 H33 115.0
O34 C34 N33 120.0(3)
O34 C34 C34A 125.2(3)
N33 C34 C34A 114.8(3)
C32A C34A C34 117.2(3)
C32A C34A C35 124.0(3)
C34 C34A C35 118.8(3)
C34A C35 C35A 109.0(3)
C34A C35 C351 111.2(3)
C35A C35 C351 110.7(3)
C34A C35 H35 108.6
C35A C35 H35 108.6
C351 C35 H35 108.6
C31A C35A C36 120.4(3)
C31A C35A C35 122.1(3)
C36 C35A C35 117.4(3)
O36 C36 C35A 120.9(3)
O36 C36 C36A 121.3(3)
C35A C36 C36A 117.7(3)
C37 C36A C30A 119.4(3)
C37 C36A C36 119.0(3)
C30A C36A C36 121.5(3)
C38 C37 C36A 119.9(3)
C38 C37 H37 120.0
C36A C37 H37 120.0
C37 C38 C39 120.7(3)
C37 C38 H38 119.7
C39 C38 H38 119.7
C310 C39 C38 120.1(3)
C310 C39 H39 120.0
C38 C39 H39 120.0
C39 C310 C30A 119.5(3)
C39 C310 H310 120.3
C30A C310 H310 120.3
C36A C30A C310 120.4(3)
C36A C30A C311 119.8(3)
C310 C30A C311 119.8(3)
O311 C311 C30A 123.9(3)
O311 C311 C31A 119.1(3)
C30A C311 C31A 117.0(3)
C35A C31A N312 123.2(3)
C35A C31A C311 123.3(3)
N312 C31A C311 113.4(3)
C31A N312 C32A 120.6(3)
C31A N312 H312 118.6
C32A N312 H312 120.7
N31 C32A C34A 126.1(3)
N31 C32A N312 114.2(3)
C34A C32A N312 119.7(3)
C32 S32 C321 101.51(15)
S32 C321 H32A 109.5
S32 C321 H32B 109.5
H32A C321 H32B 109.5
S32 C321 H32C 109.5
H32A C321 H32C 109.5
H32B C321 H32C 109.5
C352 C351 C356 117.8(3)
C352 C351 C35 120.2(3)
C356 C351 C35 121.9(3)
C353 C352 C351 121.9(3)
C353 C352 H352 119.1
C351 C352 H352 119.1
C352 C353 C354 119.9(3)
C352 C353 H353 120.0
C354 C353 H353 120.0
O354 C354 C355 124.5(3)
O354 C354 C353 116.4(3)
C355 C354 C353 119.1(3)
C354 C355 C356 119.9(3)
C354 C355 H355 120.1
C356 C355 H355 120.1
C355 C356 C351 121.4(3)
C355 C356 H356 119.3
C351 C356 H356 119.3
C354 O354 C358 117.9(3)
O354 C358 H38A 109.5
O354 C358 H38B 109.5
H38A C358 H38B 109.5
O354 C358 H38C 109.5
H38A C358 H38C 109.5
H38B C358 H38C 109.5

loop_
_geom_bond_atom_site_label_1
_geom_bond_atom_site_label_2
_geom_bond_distance
N11 C12 1.318(4)
N11 C12A 1.371(4)
C12 N13 1.350(4)
C12 S12 1.750(3)
N13 C14 1.383(4)
N13 H13 0.9170
C14 O14 1.243(3)
C14 C14A 1.422(4)
C14A C12A 1.372(4)
C14A C15 1.512(4)
C15 C15A 1.517(4)
C15 C151 1.523(5)
C15 H15 1.0000
C15A C11A 1.360(5)
C15A C16 1.466(5)
C16 O16 1.233(4)
C16 C16A 1.489(5)
C16A C17 1.391(5)
C16A C10A 1.401(5)
C17 C18 1.411(6)
C17 H17 0.9500
C18 C19 1.374(7)
C18 H18 0.9500
C19 C110 1.381(6)
C19 H19 0.9500
C110 C10A 1.401(5)
C110 H110 0.9500
C10A C111 1.472(5)
C111 O111 1.232(4)
C111 C11A 1.489(4)
C11A N112 1.380(4)
N112 C12A 1.381(4)
N112 H112 0.9537
S12 C121 1.793(4)
C121 H12A 0.9800
C121 H12B 0.9800
C121 H12C 0.9800
C151 C152 1.378(5)
C151 C156 1.406(5)
C152 C153 1.390(5)
C152 H152 0.9500
C153 C154 1.373(5)
C153 H153 0.9500
C154 O154 1.371(4)
C154 C155 1.391(5)
C155 C156 1.374(5)
C155 H155 0.9500
C156 H156 0.9500
O154 C158 1.423(4)
C158 H18A 0.9800
C158 H18B 0.9800
C158 H18C 0.9800
N21 C22 1.313(4)
N21 C22A 1.370(4)
C22 N23 1.361(4)
C22 S22 1.735(3)
N23 C24 1.383(4)
N23 H23 0.9322
C24 O24 1.238(4)
C24 C24A 1.437(4)
C24A C22A 1.367(4)
C24A C25 1.499(4)
C25 C25A 1.519(4)
C25 C251 1.530(4)
C25 H25 1.0000
C25A C21A 1.356(4)
C25A C26 1.455(4)
C26 O26 1.222(4)
C26 C26A 1.497(4)
C26A C20A 1.389(5)
C26A C27 1.390(5)
C27 C28 1.397(5)
C27 H27 0.9500
C28 C29 1.378(5)
C28 H28 0.9500
C29 C210 1.373(5)
C29 H29 0.9500
C210 C20A 1.407(4)
C210 H210 0.9500
C20A C211 1.480(5)
C211 O211 1.217(4)
C211 C21A 1.493(4)
C21A N212 1.373(4)
N212 C22A 1.389(4)
N212 H212 0.9799
S22 C221 1.791(4)
C221 H22A 0.9800
C221 H22B 0.9800
C221 H22C 0.9800
C251 C256 1.386(5)
C251 C252 1.393(5)
C252 C253 1.382(5)
C252 H252 0.9500
C253 C254 1.375(5)
C253 H253 0.9500
C254 O254 1.373(4)
C254 C255 1.386(5)
C255 C256 1.385(5)
C255 H255 0.9500
C256 H256 0.9500
O254 C258 1.426(5)
C258 H28A 0.9800
C258 H28B 0.9800
C258 H28C 0.9800
N31 C32 1.310(4)
N31 C32A 1.368(4)
C32 N33 1.357(4)
C32 S32 1.746(3)
N33 C34 1.387(4)
N33 H33 0.8750
C34 O34 1.241(4)
C34 C34A 1.431(4)
C34A C32A 1.370(4)
C34A C35 1.517(4)
C35 C35A 1.524(4)
C35 C351 1.536(5)
C35 H35 1.0000
C35A C31A 1.343(4)
C35A C36 1.469(4)
C36 O36 1.222(4)
C36 C36A 1.503(4)
C36A C37 1.389(4)
C36A C30A 1.391(4)
C37 C38 1.384(4)
C37 H37 0.9500
C38 C39 1.385(5)
C38 H38 0.9500
C39 C310 1.380(5)
C39 H39 0.9500
C310 C30A 1.400(4)
C310 H310 0.9500
C30A C311 1.479(4)
C311 O311 1.223(4)
C311 C31A 1.504(4)
C31A N312 1.369(4)
N312 C32A 1.381(4)
N312 H312 1.0027
S32 C321 1.791(3)
C321 H32A 0.9800
C321 H32B 0.9800
C321 H32C 0.9800
C351 C352 1.379(5)
C351 C356 1.393(4)
C352 C353 1.370(5)
C352 H352 0.9500
C353 C354 1.404(5)
C353 H353 0.9500
C354 O354 1.367(4)
C354 C355 1.381(5)
C355 C356 1.384(5)
C355 H355 0.9500
C356 H356 0.9500
O354 C358 1.444(4)
C358 H38A 0.9800
C358 H38B 0.9800
C358 H38C 0.9800

loop_
_geom_hbond_atom_site_label_D
_geom_hbond_atom_site_label_H
_geom_hbond_atom_site_label_A
_geom_hbond_site_symmetry_A
_geom_hbond_distance_DH
_geom_hbond_distance_HA
_geom_hbond_distance_DA
_geom_hbond_angle_DHA
_geom_hbond_publ_flag
N13 H13 O34 . 0.92 1.84 2.757(3) 173 y
N23 H23 O24 2_565 0.93 1.81 2.741(3) 176 y
N33 H33 O14 . 0.87 1.86 2.702(3) 160 y
N112 H112 N21 . 0.95 2.28 3.175(4) 156 y
N212 H212 N11 . 0.98 2.21 3.125(4) 154 y
N312 H312 O311 . 1.00 2.25 2.651(4) 102 no
C255 H255 O26 2_655 0.95 2.34 3.237(4) 158 y
C352 H352 N31 2_766 0.95 2.61 3.503(4) 157 y
C29 H29 Cg 1_655 0.95 2.79 3.659(4) 152 y

loop_
_geom_torsion_atom_site_label_1
_geom_torsion_atom_site_label_2
_geom_torsion_atom_site_label_3
_geom_torsion_atom_site_label_4
_geom_torsion
C12A N11 C12 N13 -2.5(5)
C12A N11 C12 S12 177.9(2)
N11 C12 N13 C14 4.8(5)
S12 C12 N13 C14 -175.5(2)
C12 N13 C14 O14 177.4(3)
C12 N13 C14 C14A -2.0(4)
O14 C14 C14A C12A 178.1(3)
N13 C14 C14A C12A -2.5(4)
O14 C14 C14A C15 -10.1(5)
N13 C14 C14A C15 169.3(3)
C12A C14A C15 C15A -26.1(4)
C14 C14A C15 C15A 162.4(3)
C12A C14A C15 C151 93.6(4)
C14 C14A C15 C151 -77.9(4)
C14A C15 C15A C11A 23.6(4)
C151 C15 C15A C11A -98.0(4)
C14A C15 C15A C16 -161.2(3)
C151 C15 C15A C16 77.2(4)
C11A C15A C16 O16 -170.7(3)
C15 C15A C16 O16 14.1(5)
C11A C15A C16 C16A 10.9(5)
C15 C15A C16 C16A -164.3(3)
O16 C16 C16A C17 -9.0(5)
C15A C16 C16A C17 169.4(3)
O16 C16 C16A C10A 170.9(3)
C15A C16 C16A C10A -10.8(5)
C10A C16A C17 C18 0.2(6)
C16 C16A C17 C18 -180.0(3)
C16A C17 C18 C19 -1.6(6)
C17 C18 C19 C110 1.2(7)
C18 C19 C110 C10A 0.6(6)
C17 C16A C10A C110 1.6(6)
C16 C16A C10A C110 -178.3(3)
C17 C16A C10A C111 -176.3(3)
C16 C16A C10A C111 3.9(5)
C19 C110 C10A C16A -2.0(6)
C19 C110 C10A C111 175.9(4)
C16A C10A C111 O111 179.1(4)
C110 C10A C111 O111 1.2(6)
C16A C10A C111 C11A 2.9(5)
C110 C10A C111 C11A -175.0(3)
C16 C15A C11A N112 177.2(3)
C15 C15A C11A N112 -7.7(5)
C16 C15A C11A C111 -4.3(5)
C15 C15A C11A C111 170.8(3)
O111 C111 C11A C15A -179.1(4)
C10A C111 C11A C15A -2.7(5)
O111 C111 C11A N112 -0.5(5)
C10A C111 C11A N112 175.9(3)
C15A C11A N112 C12A -9.8(5)
C111 C11A N112 C12A 171.6(3)
C12 N11 C12A C14A -2.5(5)
C12 N11 C12A N112 178.8(3)
C14 C14A C12A N11 5.0(5)
C15 C14A C12A N11 -166.6(3)
C14 C14A C12A N112 -176.4(3)
C15 C14A C12A N112 12.0(5)
C11A N112 C12A N11 -173.7(3)
C11A N112 C12A C14A 7.6(5)
N11 C12 S12 C121 -16.4(3)
N13 C12 S12 C121 163.9(3)
C14A C15 C151 C152 -25.5(4)
C15A C15 C151 C152 94.5(3)
C14A C15 C151 C156 159.7(3)
C15A C15 C151 C156 -80.2(3)
C156 C151 C152 C153 0.6(5)
C15 C151 C152 C153 -174.3(3)
C151 C152 C153 C154 0.3(5)
C152 C153 C154 O154 177.4(3)
C152 C153 C154 C155 -1.5(5)
O154 C154 C155 C156 -177.2(3)
C153 C154 C155 C156 1.8(5)
C154 C155 C156 C151 -1.0(5)
C152 C151 C156 C155 -0.2(5)
C15 C151 C156 C155 174.8(3)
C153 C154 O154 C158 -12.7(5)
C155 C154 O154 C158 166.3(3)
C22A N21 C22 N23 -2.5(4)
C22A N21 C22 S22 178.0(2)
N21 C22 N23 C24 3.6(5)
S22 C22 N23 C24 -176.9(2)
C22 N23 C24 O24 179.3(3)
C22 N23 C24 C24A -0.6(4)
O24 C24 C24A C22A 177.0(3)
N23 C24 C24A C22A -3.1(4)
O24 C24 C24A C25 -10.5(5)
N23 C24 C24A C25 169.4(3)
C22A C24A C25 C25A -21.0(4)
C24 C24A C25 C25A 167.0(3)
C22A C24A C25 C251 99.8(3)
C24 C24A C25 C251 -72.2(3)
C24A C25 C25A C21A 17.6(4)
C251 C25 C25A C21A -102.5(3)
C24A C25 C25A C26 -164.9(3)
C251 C25 C25A C26 75.0(3)
C21A C25A C26 O26 -173.3(3)
C25 C25A C26 O26 9.2(4)
C21A C25A C26 C26A 7.3(4)
C25 C25A C26 C26A -170.2(3)
O26 C26 C26A C20A 176.3(3)
C25A C26 C26A C20A -4.2(4)
O26 C26 C26A C27 -6.0(5)
C25A C26 C26A C27 173.4(3)
C20A C26A C27 C28 -0.3(5)
C26 C26A C27 C28 -178.0(3)
C26A C27 C28 C29 -0.6(5)
C27 C28 C29 C210 0.4(5)
C28 C29 C210 C20A 0.8(5)
C27 C26A C20A C210 1.5(5)
C26 C26A C20A C210 179.1(3)
C27 C26A C20A C211 -178.0(3)
C26 C26A C20A C211 -0.4(4)
C29 C210 C20A C26A -1.8(5)
C29 C210 C20A C211 177.8(3)
C26A C20A C211 O211 179.1(3)
C210 C20A C211 O211 -0.5(5)
C26A C20A C211 C21A 2.1(4)
C210 C20A C211 C21A -177.4(3)
C26 C25A C21A N212 177.4(3)
C25 C25A C21A N212 -5.2(5)
C26 C25A C21A C211 -5.7(5)
C25 C25A C21A C211 171.7(3)
O211 C211 C21A C25A -176.1(3)
C20A C211 C21A C25A 0.9(4)
O211 C211 C21A N212 1.0(4)
C20A C211 C21A N212 178.0(3)
C25A C21A N212 C22A -6.8(4)
C211 C21A N212 C22A 176.1(3)
C24 C24A C22A N21 4.4(5)
C25 C24A C22A N21 -167.7(3)
C24 C24A C22A N212 -176.3(3)
C25 C24A C22A N212 11.5(4)
C22 N21 C22A C24A -1.6(4)
C22 N21 C22A N212 179.1(3)
C21A N212 C22A C24A 3.7(4)
C21A N212 C22A N21 -176.9(3)
N21 C22 S22 C221 3.1(3)
N23 C22 S22 C221 -176.4(3)
C24A C25 C251 C256 130.8(3)
C25A C25 C251 C256 -108.8(3)
C24A C25 C251 C252 -48.0(4)
C25A C25 C251 C252 72.4(4)
C256 C251 C252 C253 -1.7(5)
C25 C251 C252 C253 177.1(3)
C251 C252 C253 C254 -0.2(5)
C252 C253 C254 O254 -177.6(3)
C252 C253 C254 C255 1.4(5)
O254 C254 C255 C256 178.4(3)
C253 C254 C255 C256 -0.6(5)
C254 C255 C256 C251 -1.3(5)
C252 C251 C256 C255 2.4(5)
C25 C251 C256 C255 -176.4(3)
C253 C254 O254 C258 -6.1(5)
C255 C254 O254 C258 174.9(4)
C32A N31 C32 N33 1.5(5)
C32A N31 C32 S32 -178.9(2)
N31 C32 N33 C34 -0.7(5)
S32 C32 N33 C34 179.7(2)
C32 N33 C34 O34 176.3(3)
C32 N33 C34 C34A -2.4(5)
O34 C34 C34A C32A -174.1(3)
N33 C34 C34A C32A 4.6(5)
O34 C34 C34A C35 6.7(5)
N33 C34 C34A C35 -174.7(3)
C32A C34A C35 C35A 12.7(5)
C34 C34A C35 C35A -168.1(3)
C32A C34A C35 C351 -109.7(4)
C34 C34A C35 C351 69.5(4)
C34A C35 C35A C31A -10.8(5)
C351 C35 C35A C31A 111.8(4)
C34A C35 C35A C36 172.3(3)
C351 C35 C35A C36 -65.1(4)
C31A C35A C36 O36 174.9(3)
C35 C35A C36 O36 -8.1(5)
C31A C35A C36 C36A -5.5(5)
C35 C35A C36 C36A 171.4(3)
O36 C36 C36A C37 6.3(5)
C35A C36 C36A C37 -173.2(3)
O36 C36 C36A C30A -174.7(3)
C35A C36 C36A C30A 5.7(5)
C30A C36A C37 C38 1.0(5)
C36 C36A C37 C38 180.0(3)
C36A C37 C38 C39 0.4(6)
C37 C38 C39 C310 -0.5(6)
C38 C39 C310 C30A -0.7(5)
C37 C36A C30A C310 -2.2(5)
C36 C36A C30A C310 178.8(3)
C37 C36A C30A C311 176.5(3)
C36 C36A C30A C311 -2.5(5)
C39 C310 C30A C36A 2.1(5)
C39 C310 C30A C311 -176.6(3)
C36A C30A C311 O311 -178.4(3)
C310 C30A C311 O311 0.3(5)
C36A C30A C311 C31A -0.9(5)
C310 C30A C311 C31A 177.8(3)
C36 C35A C31A N312 179.5(3)
C35 C35A C31A N312 2.7(5)
C36 C35A C31A C311 2.2(5)
C35 C35A C31A C311 -174.6(3)
O311 C311 C31A C35A 178.7(3)
C30A C311 C31A C35A 1.1(5)
O311 C311 C31A N312 1.2(5)
C30A C311 C31A N312 -176.4(3)
C35A C31A N312 C32A 5.7(5)
C311 C31A N312 C32A -176.8(3)
C32 N31 C32A C34A 1.1(5)
C32 N31 C32A N312 -177.8(3)
C34 C34A C32A N31 -4.2(5)
C35 C34A C32A N31 174.9(3)
C34 C34A C32A N312 174.7(3)
C35 C34A C32A N312 -6.2(5)
C31A N312 C32A N31 175.1(3)
C31A N312 C32A C34A -3.9(5)
N31 C32 S32 C321 -8.6(3)
N33 C32 S32 C321 171.1(3)
C34A C35 C351 C352 71.1(3)
C35A C35 C351 C352 -50.3(4)
C34A C35 C351 C356 -110.0(3)
C35A C35 C351 C356 128.7(3)
C356 C351 C352 C353 -0.1(5)
C35 C351 C352 C353 178.9(3)
C351 C352 C353 C354 -0.5(5)
C352 C353 C354 O354 -178.6(3)
C352 C353 C354 C355 0.5(5)
O354 C354 C355 C356 179.1(3)
C353 C354 C355 C356 0.0(4)
C354 C355 C356 C351 -0.6(5)
C352 C351 C356 C355 0.7(4)
C35 C351 C356 C355 -178.3(3)
C355 C354 O354 C358 9.9(4)
C353 C354 O354 C358 -171.0(3)
